data_4349904
loop_
_publ_author_name
'Bazhin, Denis N.'
'Kudyakova, Yulia S.'
'Bogomyakov, Artem S.'
'Slepukhin, Pavel A.'
'Kim, Grigory A.'
'Burgart, Yanina V.'
'Saloutin, Victor I.'

_publ_section_title
;
 Dinuclear lanthanide--lithium complexes based on fluorinated
 \b-diketonate with acetal group: magnetism and effect of crystal packing
 on mechanoluminescence
;
_journal_issue 1
_journal_name_full 'Inorganic Chemistry Frontiers'
_journal_page_first 40
_journal_paper_doi 10.1039/C8QI00772A
_journal_volume 6
_journal_year 2019
_chemical_absolute_configuration ad
_chemical_formula_moiety 'C33 H44 Dy F12 Li O17'
_chemical_formula_sum 'C33 H44 Dy F12 Li O17'
_chemical_formula_weight 1110.12
_space_group_crystal_system monoclinic
_space_group_IT_number 7
_space_group_name_Hall 'P -2yac'
_space_group_name_H-M_alt 'P 1 n 1'
_atom_sites_solution_hydrogens geom
_atom_sites_solution_primary direct
_atom_sites_solution_secondary difmap
_audit_creation_date 2017-02-08
_audit_creation_method
;
  Olex2 1.2-ac2
  (compiled 2012.03.27 svn.r2268, GUI svn.r4156)
;
_audit_update_record
;
2018-07-12 deposited with the CCDC.
2018-09-18 downloaded from the CCDC.
;
_cell_angle_alpha 90.00
_cell_angle_beta 94.512(3)
_cell_angle_gamma 90.00
_cell_formula_units_Z 2
_cell_length_a 12.3203(4)
_cell_length_b 12.2197(4)
_cell_length_c 15.8773(5)
_cell_measurement_reflns_used 4148
_cell_measurement_temperature 295(2)
_cell_measurement_theta_max 29.1060
_cell_measurement_theta_min 2.3630
_cell_volume 2382.93(13)
_computing_cell_refinement
;
CrysAlisPro, Agilent Technologies,
Version 1.171.36.28 (release 01-02-2013 CrysAlis171 .NET)
(compiled Feb  1 2013,16:14:44)
;
_computing_data_collection
;
CrysAlisPro, Agilent Technologies,
Version 1.171.36.28 (release 01-02-2013 CrysAlis171 .NET)
(compiled Feb  1 2013,16:14:44)
;
_computing_data_reduction
;
CrysAlisPro, Agilent Technologies,
Version 1.171.36.28 (release 01-02-2013 CrysAlis171 .NET)
(compiled Feb  1 2013,16:14:44)
;
_computing_molecular_graphics
;
O. V. Dolomanov, L. J. Bourhis, R. J. Gildea, J. A. K. Howard and H. Puschmann,
OLEX2: a complete structure solution, refinement and analysis program.
J. Appl. Cryst. (2009). 42, 339-341.
;
_computing_publication_material
;
O. V. Dolomanov, L. J. Bourhis, R. J. Gildea, J. A. K. Howard and H. Puschmann,
OLEX2: a complete structure solution, refinement and analysis program.
J. Appl. Cryst. (2009). 42, 339-341.
;
_computing_structure_refinement
;
olex2.refine (L.J. Bourhis, O.V. Dolomanov, R.J. Gildea, J.A.K. Howard,
H. Puschmann, in preparation, 2011)
;
_computing_structure_solution
;
SHELXS, G.M. Sheldrick, Acta Cryst.
(2008). A64, 112-122
;
_diffrn_ambient_temperature 295(2)
_diffrn_detector_area_resol_mean 15.9555
_diffrn_measured_fraction_theta_full 0.9832
_diffrn_measured_fraction_theta_max 0.5327
_diffrn_measurement_details
;
#__ type_ start__ end____ width___ exp.time_
  1 omega  -79.00  -44.00   1.0000    3.0200
omega____ theta____ kappa____ phi______ frames
    -      -20.9487 -178.0000 -180.0000 35

#__ type_ start__ end____ width___ exp.time_
  2 omega    2.00   92.00   1.0000    3.0200
omega____ theta____ kappa____ phi______ frames
    -       23.4487   57.0000   30.0000 90

#__ type_ start__ end____ width___ exp.time_
  3 omega   52.00   99.00   1.0000    3.0200
omega____ theta____ kappa____ phi______ frames
    -       23.4487  178.0000  -30.0000 47

#__ type_ start__ end____ width___ exp.time_
  4 omega  -41.00    9.00   1.0000    3.0200
omega____ theta____ kappa____ phi______ frames
    -       23.4487  -77.0000   90.0000 50
;
_diffrn_measurement_device_type 'Xcalibur, Eos'
_diffrn_measurement_method '\w scans'
_diffrn_orient_matrix_UB_11 -0.0210510000
_diffrn_orient_matrix_UB_12 0.0001723000
_diffrn_orient_matrix_UB_13 0.0403171000
_diffrn_orient_matrix_UB_21 -0.0392593000
_diffrn_orient_matrix_UB_22 -0.0397153000
_diffrn_orient_matrix_UB_23 -0.0141293000
_diffrn_orient_matrix_UB_31 0.0368458000
_diffrn_orient_matrix_UB_32 -0.0422770000
_diffrn_orient_matrix_UB_33 0.0134712000
_diffrn_radiation_monochromator graphite
_diffrn_radiation_type 'Mo K\a'
_diffrn_radiation_wavelength 0.7107
_diffrn_reflns_av_R_equivalents 0.0304
_diffrn_reflns_av_unetI/netI 0.0484
_diffrn_reflns_limit_h_max 17
_diffrn_reflns_limit_h_min -15
_diffrn_reflns_limit_k_max 15
_diffrn_reflns_limit_k_min -16
_diffrn_reflns_limit_l_max 18
_diffrn_reflns_limit_l_min -22
_diffrn_reflns_number 11726
_diffrn_reflns_theta_full 26.00
_diffrn_reflns_theta_max 30.92
_diffrn_reflns_theta_min 2.02
_diffrn_source 'Enhance (Mo) X-ray Source'
_exptl_absorpt_coefficient_mu 1.677
_exptl_absorpt_correction_T_max 1.00000
_exptl_absorpt_correction_T_min 0.73263
_exptl_absorpt_correction_type multi-scan
_exptl_absorpt_process_details
;
CrysAlisPro, Agilent Technologies,
Version 1.171.36.28 (release 01-02-2013 CrysAlis171 .NET)
(compiled Feb  1 2013,16:14:44)
Empirical absorption correction using spherical harmonics,
 implemented in SCALE3 ABSPACK scaling algorithm.
;
_exptl_crystal_colour colourless
_exptl_crystal_colour_primary colourless
_exptl_crystal_density_diffrn 1.547
_exptl_crystal_density_method 'not measured'
_exptl_crystal_description prism
_exptl_crystal_F_000 1110
_exptl_crystal_preparation 'Magnetic properties,Luminescent,Triboluminescent'
_exptl_crystal_recrystallization_method 'Re-crystallisation from solvent: methanol'
_exptl_crystal_size_max 0.34
_exptl_crystal_size_mid 0.27
_exptl_crystal_size_min 0.18
_refine_diff_density_max 1.012
_refine_diff_density_min -0.954
_refine_diff_density_rms 0.180
_refine_ls_abs_structure_details 'Flack H D (1983), Acta Cryst. A39, 876-881'
_refine_ls_abs_structure_Flack -0.017(9)
_refine_ls_extinction_method none
_refine_ls_goodness_of_fit_ref 1.005
_refine_ls_hydrogen_treatment mixed
_refine_ls_matrix_type full
_refine_ls_number_parameters 742
_refine_ls_number_reflns 8042
_refine_ls_number_restraints 186
_refine_ls_restrained_S_all 1.011
_refine_ls_R_factor_all 0.0490
_refine_ls_R_factor_gt 0.0372
_refine_ls_shift/su_max 0.001
_refine_ls_shift/su_mean 0.000
_refine_ls_structure_factor_coef Fsqd
_refine_ls_weighting_details 'calc w=1/[\s^2^(Fo^2^)+(0.0610P)^2^+0.0000P] where P=(Fo^2^+2Fc^2^)/3'
_refine_ls_weighting_scheme calc
_refine_ls_wR_factor_gt 0.0883
_refine_ls_wR_factor_ref 0.1013
_reflns_number_gt 6984
_reflns_number_total 8042
_reflns_threshold_expression >2sigma(I)
_cod_data_source_file c8qi00772a5.cif
_cod_data_source_block exp_1006
_cod_original_cell_volume 2382.94(14)
_cod_database_code 4349904
_reflns_odcompleteness_completeness 98.32
_reflns_odcompleteness_iscentric 1
_reflns_odcompleteness_theta 28.22
_olex2_date_sample_data_collection 1465896448.17
_olex2_submission_special_instructions 'No special instructions were received'

loop_
_space_group_symop_id
_space_group_symop_operation_xyz
1 'x, y, z'
2 'x+1/2, -y, z+1/2'

loop_
_atom_site_label
_atom_site_type_symbol
_atom_site_fract_x
_atom_site_fract_y
_atom_site_fract_z
_atom_site_U_iso_or_equiv
_atom_site_adp_type
_atom_site_occupancy
_atom_site_symmetry_multiplicity
_atom_site_calc_flag
_atom_site_refinement_flags
_atom_site_disorder_assembly
_atom_site_disorder_group
Dy1 Dy -0.53929(2) -0.180235(17) -0.55051(2) 0.03822(7) Uani 1 1 d . . .
F1 F -0.411(2) 0.1992(19) -0.7305(13) 0.109(7) Uani 0.50 1 d PU A 1
F2 F -0.5644(18) 0.2100(14) -0.6459(15) 0.133(6) Uani 0.50 1 d PU A 1
F3 F -0.5640(18) 0.1190(15) -0.7576(13) 0.106(5) Uani 0.50 1 d PU A 1
F4 F -0.494(2) 0.0976(18) -0.7873(10) 0.139(7) Uani 0.50 1 d PU A 2
F5 F -0.4404(17) 0.2275(14) -0.6932(12) 0.095(5) Uani 0.50 1 d PU A 2
F6 F -0.5888(18) 0.1657(18) -0.7023(18) 0.131(7) Uani 0.50 1 d PU A 2
F7 F -0.2339(10) -0.6906(5) -0.5621(5) 0.143(4) Uani 1 1 d . . .
F8 F -0.2015(10) -0.6659(6) -0.4315(6) 0.154(4) Uani 1 1 d . . .
F9 F -0.3453(9) -0.7300(6) -0.4753(6) 0.152(4) Uani 1 1 d . . .
F10 F -0.8266(7) -0.2177(11) -0.7863(4) 0.162(4) Uani 1 1 d . . .
F11 F -0.8968(9) -0.1082(7) -0.7098(7) 0.166(5) Uani 1 1 d . . .
F12 F -0.9600(6) -0.2619(8) -0.7185(5) 0.125(3) Uani 1 1 d . . .
F13 F -0.748(3) 0.101(2) -0.4257(14) 0.110(7) Uani 0.40 1 d PU B 2
F14 F -0.671(2) 0.0980(19) -0.2968(16) 0.115(7) Uani 0.40 1 d PU B 2
F15 F -0.814(3) -0.022(3) -0.359(3) 0.221(17) Uani 0.40 1 d PDU B 2
F16 F -0.7937(16) 0.049(2) -0.4053(14) 0.148(7) Uani 0.60 1 d PU C 1
F17 F -0.648(2) 0.1481(16) -0.3879(15) 0.153(7) Uani 0.60 1 d PU C 1
F18 F -0.7361(16) 0.0467(16) -0.2919(9) 0.135(6) Uani 0.60 1 d PU C 1
O1 O -0.5283(4) -0.0245(4) -0.6334(3) 0.0562(12) Uani 1 1 d . . .
O2 O -0.3602(4) -0.1163(3) -0.5336(3) 0.0473(10) Uani 1 1 d . . .
O3 O -0.6190(6) -0.0558(5) -0.4662(3) 0.0650(14) Uani 1 1 d . . .
O4 O -0.4805(4) -0.2196(4) -0.4063(2) 0.0456(10) Uani 1 1 d . E .
O5 O -0.7005(4) -0.1834(4) -0.6365(3) 0.0511(11) Uani 1 1 d . . .
O6 O -0.4858(4) -0.2654(4) -0.6847(3) 0.0511(11) Uani 1 1 d . . .
O7 O -0.6544(5) -0.3152(4) -0.4999(4) 0.0593(14) Uani 1 1 d . . .
O8 O -0.4342(4) -0.3398(3) -0.5387(3) 0.0466(11) Uani 1 1 d . . .
O9 O -0.3369(5) -0.4986(4) -0.4311(3) 0.0637(14) Uani 1 1 d . . .
O10 O -0.4161(6) -0.3525(5) -0.2934(3) 0.0672(16) Uani 1 1 d . . .
O11 O -0.2347(6) -0.2789(5) -0.4073(5) 0.0801(18) Uani 1 1 d . . .
H11 H -0.2340 -0.2100 -0.4146 0.096 Uiso 1 1 d R E .
O12 O -0.3807(6) -0.4007(6) -0.7440(3) 0.0801(18) Uani 1 1 d . . .
O13 O -0.4477(11) -0.2261(10) -0.1909(6) 0.074(3) Uani 0.60 1 d P D 2
O14 O -0.5301(14) -0.2747(15) -0.2012(8) 0.068(4) Uani 0.40 1 d PD E 1
O15 O -0.7604(16) -0.4573(16) -0.3950(10) 0.076(4) Uani 0.40 1 d PU F 2
O16 O -0.7005(9) -0.5017(8) -0.4153(6) 0.062(2) Uani 0.60 1 d PU G 1
O17 O -0.8634(12) -0.5072(13) -0.5139(10) 0.071(4) Uani 0.60 1 d PU G 1
O18 O -0.8283(17) -0.5356(18) -0.5215(15) 0.062(5) Uani 0.40 1 d PU F 2
O19 O -0.1750(5) -0.0611(5) -0.4399(4) 0.0711(16) Uani 1 1 d . A .
O20 O -0.1449(5) 0.0680(5) -0.5429(4) 0.0739(16) Uani 1 1 d . A .
C1 C -0.8689(8) -0.2078(10) -0.7144(6) 0.073(2) Uani 1 1 d . . .
C1A C -0.451(2) -0.250(2) -0.2592(18) 0.051(6) Uani 0.40 1 d PD E 1
C1B C -0.720(2) 0.032(2) -0.3655(16) 0.062(6) Uani 0.40 1 d PDU B 2
C2 C -0.7850(6) -0.2407(6) -0.6416(4) 0.0470(14) Uani 1 1 d . . .
C3 C -0.8118(7) -0.3266(6) -0.5927(5) 0.0582(19) Uani 1 1 d . . .
H3 H -0.8771 -0.3636 -0.6052 0.070 Uiso 1 1 calc R . .
C4 C -0.7414(7) -0.3598(7) -0.5234(4) 0.0580(18) Uani 1 1 d . . .
C5 C -0.753(3) -0.484(3) -0.477(2) 0.078(8) Uani 0.40 1 d PU F 2
C6 C -0.662(3) -0.559(4) -0.481(2) 0.085(10) Uani 0.40 1 d PU F 2
H6A H -0.6281 -0.5474 -0.5329 0.127 Uiso 0.40 1 calc PR F 2
H6B H -0.6872 -0.6327 -0.4787 0.127 Uiso 0.40 1 calc PR F 2
H6C H -0.6096 -0.5450 -0.4341 0.127 Uiso 0.40 1 calc PR F 2
C7 C -0.869(3) -0.632(3) -0.487(2) 0.082(8) Uani 0.40 1 d PU F 2
H7A H -0.9245 -0.6623 -0.5257 0.123 Uiso 0.40 1 calc PR F 2
H7B H -0.8989 -0.6151 -0.4345 0.123 Uiso 0.40 1 calc PR F 2
H7C H -0.8108 -0.6838 -0.4772 0.123 Uiso 0.40 1 calc PR F 2
C8 C -0.841(6) -0.370(5) -0.377(4) 0.12(2) Uani 0.40 1 d PU F 2
H8A H -0.8395 -0.3585 -0.3170 0.173 Uiso 0.40 1 calc PR F 2
H8B H -0.9127 -0.3928 -0.3979 0.173 Uiso 0.40 1 calc PR F 2
H8C H -0.8226 -0.3033 -0.4041 0.173 Uiso 0.40 1 calc PR F 2
C9 C -0.7885(11) -0.4442(12) -0.4633(8) 0.050(3) Uani 0.60 1 d PU G 1
C10 C -0.851(3) -0.396(3) -0.3964(17) 0.085(7) Uani 0.60 1 d PU G 1
H10A H -0.8032 -0.3518 -0.3596 0.128 Uiso 0.60 1 calc PR G 1
H10B H -0.8811 -0.4534 -0.3644 0.128 Uiso 0.60 1 calc PR G 1
H10C H -0.9085 -0.3512 -0.4219 0.128 Uiso 0.60 1 calc PR G 1
C11 C -0.916(2) -0.5962(19) -0.4742(16) 0.099(7) Uani 0.60 1 d PU G 1
H11A H -0.9654 -0.6323 -0.5152 0.149 Uiso 0.60 1 calc PR G 1
H11B H -0.9564 -0.5682 -0.4294 0.149 Uiso 0.60 1 calc PR G 1
H11C H -0.8627 -0.6473 -0.4515 0.149 Uiso 0.60 1 calc PR G 1
C12 C -0.622(2) -0.550(3) -0.4584(18) 0.092(7) Uani 0.60 1 d PU G 1
H12A H -0.6480 -0.5587 -0.5166 0.138 Uiso 0.60 1 calc PR G 1
H12B H -0.6042 -0.6203 -0.4342 0.138 Uiso 0.60 1 calc PR G 1
H12C H -0.5579 -0.5047 -0.4548 0.138 Uiso 0.60 1 calc PR G 1
C13 C -0.2706(12) -0.6559(8) -0.4927(6) 0.085(3) Uani 1 1 d . . .
C14 C -0.3249(7) -0.5427(6) -0.4996(4) 0.0544(16) Uani 1 1 d . . .
C15 C -0.3563(8) -0.5041(6) -0.5807(5) 0.060(2) Uani 1 1 d . . .
H15 H -0.3389 -0.5457 -0.6269 0.072 Uiso 1 1 calc R . .
C16 C -0.4124(6) -0.4066(5) -0.5955(4) 0.0463(14) Uani 1 1 d . . .
C17 C -0.4540(8) -0.3776(7) -0.6886(4) 0.061(2) Uani 1 1 d . . .
C18 C -0.5539(9) -0.4548(8) -0.7157(6) 0.084(3) Uani 1 1 d . . .
H18A H -0.6129 -0.4390 -0.6815 0.126 Uiso 1 1 calc R . .
H18B H -0.5324 -0.5299 -0.7078 0.126 Uiso 1 1 calc R . .
H18C H -0.5770 -0.4425 -0.7741 0.126 Uiso 1 1 calc R . .
C19 C -0.2842(11) -0.3390(11) -0.7292(7) 0.091(4) Uani 1 1 d . . .
H19A H -0.2523 -0.3272 -0.7817 0.136 Uiso 1 1 calc R . .
H19B H -0.2337 -0.3782 -0.6911 0.136 Uiso 1 1 calc R . .
H19C H -0.3009 -0.2698 -0.7047 0.136 Uiso 1 1 calc R . .
C20 C -0.5198(11) -0.2185(9) -0.7666(5) 0.074(3) Uani 1 1 d . . .
H20A H -0.5894 -0.2480 -0.7865 0.111 Uiso 1 1 calc R . .
H20B H -0.4672 -0.2360 -0.8060 0.111 Uiso 1 1 calc R . .
H20C H -0.5254 -0.1405 -0.7615 0.111 Uiso 1 1 calc R . .
C21 C -0.687(2) 0.070(3) -0.369(2) 0.100(8) Uani 0.60 1 d PU C 1
C22 C -0.6304(8) -0.0464(8) -0.3885(5) 0.076(3) Uani 1 1 d . . .
C23 C -0.5875(9) -0.1100(8) -0.3229(5) 0.082(3) Uani 1 1 d . E .
H23 H -0.6069 -0.0966 -0.2684 0.098 Uiso 1 1 calc R . .
C24 C -0.5144(8) -0.1956(7) -0.3372(5) 0.052(2) Uani 1 1 d . . .
C25 C -0.4926(17) -0.2816(18) -0.2611(13) 0.059(5) Uani 0.60 1 d PD D 2
C26 C -0.365(3) -0.183(3) -0.211(2) 0.067(8) Uani 0.40 1 d PDU E 1
H26A H -0.3587 -0.1137 -0.2380 0.101 Uiso 0.40 1 calc PR E 1
H26B H -0.2967 -0.2212 -0.2097 0.101 Uiso 0.40 1 calc PR E 1
H26C H -0.3848 -0.1726 -0.1542 0.101 Uiso 0.40 1 calc PR E 1
C27 C -0.625(3) -0.327(4) -0.236(3) 0.098(14) Uani 0.40 1 d PDU E 1
H27A H -0.6733 -0.3402 -0.1922 0.147 Uiso 0.40 1 calc PR E 1
H27B H -0.6064 -0.3956 -0.2606 0.147 Uiso 0.40 1 calc PR E 1
H27C H -0.6612 -0.2813 -0.2787 0.147 Uiso 0.40 1 calc PR E 1
C28 C -0.348(3) -0.163(3) -0.203(3) 0.111(11) Uani 0.60 1 d PU D 2
H28A H -0.3668 -0.0866 -0.2101 0.166 Uiso 0.60 1 calc PR D 2
H28B H -0.3162 -0.1885 -0.2525 0.166 Uiso 0.60 1 calc PR D 2
H28C H -0.2975 -0.1712 -0.1546 0.166 Uiso 0.60 1 calc PR D 2
C29 C -0.593(2) -0.341(3) -0.235(2) 0.098(9) Uani 0.60 1 d PDU D 2
H29A H -0.6265 -0.3806 -0.2829 0.147 Uiso 0.60 1 calc PR D 2
H29B H -0.6443 -0.2888 -0.2163 0.147 Uiso 0.60 1 calc PR D 2
H29C H -0.5729 -0.3914 -0.1904 0.147 Uiso 0.60 1 calc PR D 2
C30 C -0.3724(15) -0.4346(10) -0.2355(6) 0.139(7) Uani 1 1 d . E .
H30A H -0.2974 -0.4185 -0.2193 0.208 Uiso 1 1 calc R . .
H30B H -0.3777 -0.5050 -0.2624 0.208 Uiso 1 1 calc R . .
H30C H -0.4128 -0.4351 -0.1863 0.208 Uiso 1 1 calc R . .
C31 C -0.4963(10) 0.1424(11) -0.7010(10) 0.103(5) Uani 1 1 d . . .
C32 C -0.4571(6) 0.0453(6) -0.6438(4) 0.0538(16) Uani 1 1 d . A .
C33 C -0.3490(6) 0.0453(6) -0.6122(5) 0.0575(17) Uani 1 1 d . . .
H33 H -0.3032 0.1009 -0.6281 0.069 Uiso 1 1 calc R A .
C34 C -0.3069(5) -0.0362(5) -0.5569(4) 0.0413(12) Uani 1 1 d . A .
C35 C -0.1867(6) -0.0351(7) -0.5240(5) 0.066(2) Uani 1 1 d . . .
C36 C -0.1251(8) -0.1302(10) -0.5692(7) 0.093(3) Uani 1 1 d . A .
H36A H -0.1682 -0.1957 -0.5701 0.140 Uiso 1 1 calc R . .
H36B H -0.0560 -0.1436 -0.5388 0.140 Uiso 1 1 calc R . .
H36C H -0.1140 -0.1088 -0.6260 0.140 Uiso 1 1 calc R . .
C37 C -0.0339(8) 0.0868(10) -0.5156(7) 0.104(4) Uani 1 1 d . . .
H37A H 0.0116 0.0419 -0.5478 0.156 Uiso 1 1 calc R A .
H37B H -0.0217 0.0686 -0.4568 0.156 Uiso 1 1 calc R . .
H37C H -0.0166 0.1625 -0.5237 0.156 Uiso 1 1 calc R . .
C38 C -0.2288(9) 0.0151(8) -0.3908(6) 0.081(3) Uani 1 1 d . . .
H38A H -0.3059 0.0112 -0.4054 0.121 Uiso 1 1 calc R A .
H38B H -0.2034 0.0875 -0.4018 0.121 Uiso 1 1 calc R . .
H38C H -0.2139 -0.0017 -0.3320 0.121 Uiso 1 1 calc R . .
C39 C -0.1368(13) -0.3248(11) -0.3912(14) 0.138(8) Uani 1 1 d . E .
H39A H -0.0992 -0.3260 -0.4419 0.207 Uiso 1 1 calc R . .
H39B H -0.1454 -0.3983 -0.3714 0.207 Uiso 1 1 calc R . .
H39C H -0.0954 -0.2830 -0.3487 0.207 Uiso 1 1 calc R . .
Li1 Li -0.3780(13) -0.3455(11) -0.4161(7) 0.058(3) Uani 1 1 d . E .

loop_
_atom_site_aniso_label
_atom_site_aniso_U_11
_atom_site_aniso_U_22
_atom_site_aniso_U_33
_atom_site_aniso_U_23
_atom_site_aniso_U_13
_atom_site_aniso_U_12
Dy1 0.04404(11) 0.03472(12) 0.03535(11) 0.00099(19) -0.00035(7) -0.0019(2)
F1 0.114(12) 0.099(13) 0.112(12) 0.073(10) -0.003(9) -0.019(10)
F2 0.149(14) 0.087(9) 0.158(13) 0.015(9) -0.027(11) 0.054(9)
F3 0.115(11) 0.096(10) 0.095(10) 0.040(8) -0.058(9) -0.024(9)
F4 0.168(15) 0.170(14) 0.075(8) 0.063(9) -0.018(9) 0.028(13)
F5 0.109(12) 0.050(7) 0.121(12) 0.032(8) -0.019(9) -0.009(7)
F6 0.127(13) 0.111(13) 0.152(14) 0.071(11) -0.004(12) 0.047(10)
F7 0.244(12) 0.092(5) 0.100(5) 0.017(3) 0.058(6) 0.097(6)
F8 0.192(10) 0.118(6) 0.140(7) -0.015(5) -0.058(7) 0.090(6)
F9 0.205(10) 0.056(4) 0.198(9) 0.024(5) 0.042(7) 0.013(5)
F10 0.104(6) 0.325(14) 0.054(3) 0.026(5) -0.007(3) 0.004(7)
F11 0.171(9) 0.094(6) 0.217(11) 0.038(6) -0.098(8) 0.012(6)
F12 0.076(4) 0.152(8) 0.139(6) 0.056(6) -0.048(4) -0.032(5)
F13 0.131(15) 0.092(11) 0.110(11) 0.004(9) 0.029(11) 0.082(11)
F14 0.121(13) 0.105(12) 0.117(13) -0.056(10) -0.005(11) 0.056(11)
F15 0.20(2) 0.21(2) 0.25(2) 0.021(18) 0.025(18) 0.037(18)
F16 0.106(10) 0.169(15) 0.168(14) -0.003(12) 0.006(10) 0.074(10)
F17 0.178(16) 0.088(9) 0.197(15) -0.012(10) 0.039(13) 0.034(11)
F18 0.153(12) 0.153(13) 0.106(9) -0.004(9) 0.061(10) 0.083(10)
O1 0.050(3) 0.046(3) 0.070(3) 0.020(2) -0.013(2) -0.007(2)
O2 0.047(2) 0.038(2) 0.056(2) 0.0077(19) -0.0036(19) 0.000(2)
O3 0.084(4) 0.057(3) 0.053(3) -0.004(2) -0.005(3) 0.024(3)
O4 0.057(3) 0.046(2) 0.034(2) -0.0033(17) 0.0034(18) 0.014(2)
O5 0.052(3) 0.050(3) 0.051(3) 0.0122(19) -0.003(2) -0.008(2)
O6 0.070(3) 0.051(3) 0.0316(19) 0.0032(19) 0.0017(19) 0.011(2)
O7 0.056(3) 0.065(4) 0.055(3) 0.017(2) -0.003(2) -0.014(3)
O8 0.072(3) 0.035(2) 0.032(2) -0.0046(16) 0.0013(19) 0.007(2)
O9 0.101(4) 0.045(3) 0.045(2) 0.001(2) 0.007(2) 0.023(3)
O10 0.107(5) 0.061(3) 0.035(2) 0.007(2) 0.012(3) 0.028(3)
O11 0.075(4) 0.053(3) 0.111(5) 0.020(4) 0.000(4) 0.007(3)
O12 0.107(5) 0.088(4) 0.046(3) -0.010(3) 0.013(3) 0.015(4)
O13 0.088(8) 0.089(7) 0.044(5) -0.009(5) 0.002(5) 0.017(7)
O14 0.070(9) 0.101(11) 0.034(6) -0.005(7) 0.010(6) 0.006(9)
O15 0.078(8) 0.083(8) 0.067(7) 0.010(7) 0.001(6) -0.010(7)
O16 0.065(5) 0.054(5) 0.065(5) 0.021(4) 0.006(4) -0.001(4)
O17 0.077(7) 0.072(8) 0.063(6) 0.015(5) 0.008(6) -0.028(6)
O18 0.068(9) 0.053(8) 0.063(8) 0.007(6) -0.002(7) -0.016(7)
O19 0.067(3) 0.068(4) 0.075(4) 0.007(3) -0.014(3) -0.003(3)
O20 0.059(3) 0.069(4) 0.090(4) 0.029(3) -0.017(3) -0.024(3)
C1 0.057(5) 0.091(7) 0.068(5) 0.017(5) -0.011(4) -0.010(5)
C1A 0.070(17) 0.045(14) 0.037(10) 0.002(9) 0.012(11) 0.009(11)
C1B 0.067(10) 0.064(10) 0.056(8) -0.007(7) 0.015(7) 0.021(8)
C2 0.048(3) 0.050(4) 0.042(3) 0.001(3) 0.000(2) -0.005(3)
C3 0.053(4) 0.069(5) 0.051(4) 0.002(3) -0.002(3) -0.016(4)
C4 0.061(4) 0.063(4) 0.050(4) 0.004(3) 0.002(3) -0.022(4)
C5 0.080(11) 0.073(11) 0.081(11) 0.013(9) 0.009(9) -0.011(9)
C6 0.105(19) 0.066(14) 0.084(15) -0.001(12) 0.007(14) -0.009(15)
C7 0.095(17) 0.071(15) 0.079(14) 0.014(12) -0.008(13) -0.021(13)
C8 0.12(3) 0.12(3) 0.11(3) -0.024(17) 0.023(18) 0.003(18)
C9 0.050(6) 0.053(6) 0.047(5) 0.014(5) -0.002(5) -0.014(5)
C10 0.086(12) 0.109(15) 0.064(10) 0.009(12) 0.029(9) -0.003(12)
C11 0.101(13) 0.091(13) 0.106(12) 0.016(10) 0.012(11) -0.054(11)
C12 0.079(11) 0.082(12) 0.116(15) 0.025(12) 0.015(11) -0.014(11)
C13 0.136(10) 0.058(5) 0.062(5) 0.011(4) 0.008(6) 0.032(6)
C14 0.074(5) 0.036(3) 0.054(4) -0.001(3) 0.005(3) 0.008(3)
C15 0.092(6) 0.042(4) 0.046(4) -0.005(3) 0.012(4) 0.011(4)
C16 0.060(4) 0.044(3) 0.035(3) -0.004(3) 0.008(3) -0.002(3)
C17 0.090(6) 0.057(4) 0.036(3) -0.007(3) 0.002(3) 0.013(4)
C18 0.101(7) 0.084(6) 0.062(5) -0.007(5) -0.014(5) -0.016(6)
C19 0.099(9) 0.115(9) 0.059(5) -0.002(5) 0.015(6) -0.025(7)
C20 0.118(10) 0.069(5) 0.033(4) 0.006(4) -0.005(4) 0.024(6)
C21 0.098(11) 0.098(11) 0.103(11) -0.008(9) 0.012(8) 0.008(9)
C22 0.089(6) 0.080(6) 0.060(5) -0.020(4) -0.001(4) 0.041(5)
C23 0.104(7) 0.095(7) 0.046(4) -0.011(4) 0.008(4) 0.057(6)
C24 0.063(5) 0.060(5) 0.035(3) -0.002(3) 0.005(3) 0.015(4)
C25 0.079(14) 0.063(12) 0.037(7) -0.002(7) 0.019(8) 0.004(9)
C26 0.084(17) 0.066(14) 0.049(11) -0.007(10) -0.010(11) 0.005(13)
C27 0.10(2) 0.11(2) 0.093(19) 0.020(14) 0.037(16) -0.005(17)
C28 0.095(16) 0.111(18) 0.124(19) -0.010(14) -0.003(13) -0.016(13)
C29 0.088(14) 0.124(17) 0.083(13) 0.029(11) 0.011(12) 0.008(14)
C30 0.241(18) 0.116(10) 0.061(6) 0.038(6) 0.026(8) 0.101(11)
C31 0.076(7) 0.081(7) 0.144(11) 0.058(8) -0.048(8) -0.020(6)
C32 0.054(4) 0.046(4) 0.058(4) 0.015(3) -0.017(3) -0.002(3)
C33 0.057(4) 0.049(4) 0.066(4) 0.016(3) -0.006(3) -0.014(3)
C34 0.043(3) 0.035(3) 0.044(3) 0.001(2) -0.004(2) -0.002(3)
C35 0.049(4) 0.068(5) 0.079(5) 0.026(4) -0.011(3) -0.013(4)
C36 0.064(6) 0.112(8) 0.103(7) -0.013(7) 0.005(5) 0.009(6)
C37 0.067(6) 0.118(9) 0.123(9) 0.035(7) -0.020(6) -0.046(6)
C38 0.092(7) 0.060(5) 0.087(6) -0.016(4) -0.014(5) 0.007(5)
C39 0.086(9) 0.110(12) 0.207(19) 0.031(10) -0.063(11) 0.010(8)
Li1 0.082(9) 0.055(7) 0.038(5) 0.001(5) 0.003(5) 0.016(6)

loop_
_atom_type_symbol
_atom_type_description
_atom_type_scat_dispersion_real
_atom_type_scat_dispersion_imag
_atom_type_scat_source
C C 0.0033 0.0016 'International Tables Vol C Tables 4.2.6.8 and 6.1.1.4'
H H 0.0000 0.0000 'International Tables Vol C Tables 4.2.6.8 and 6.1.1.4'
Dy Dy -0.1892 4.4098 'International Tables Vol C Tables 4.2.6.8 and 6.1.1.4'
F F 0.0171 0.0103 'International Tables Vol C Tables 4.2.6.8 and 6.1.1.4'
Li Li -0.0003 0.0001 'International Tables Vol C Tables 4.2.6.8 and 6.1.1.4'
O O 0.0106 0.0060 'International Tables Vol C Tables 4.2.6.8 and 6.1.1.4'

loop_
_geom_angle_atom_site_label_1
_geom_angle_atom_site_label_2
_geom_angle_atom_site_label_3
_geom_angle
O1 Dy1 O2 72.20(16)
O1 Dy1 O4 132.77(17)
O1 Dy1 O6 80.07(17)
O1 Dy1 O7 146.05(18)
O1 Dy1 O8 132.15(19)
O1 Dy1 Li1 140.6(3)
O2 Dy1 O4 75.25(16)
O2 Dy1 O6 85.84(17)
O2 Dy1 O7 141.54(17)
O2 Dy1 O8 76.00(16)
O2 Dy1 Li1 68.4(3)
O3 Dy1 O1 80.5(2)
O3 Dy1 O2 98.9(2)
O3 Dy1 O4 71.74(16)
O3 Dy1 O5 88.2(2)
O3 Dy1 O6 157.50(17)
O3 Dy1 O7 88.2(2)
O3 Dy1 O8 139.84(17)
O3 Dy1 Li1 106.2(2)
O4 Dy1 O6 130.48(15)
O4 Dy1 Li1 34.4(2)
O5 Dy1 O1 76.46(16)
O5 Dy1 O2 146.12(16)
O5 Dy1 O4 137.70(17)
O5 Dy1 O6 76.30(18)
O5 Dy1 O7 71.26(17)
O5 Dy1 O8 118.41(17)
O5 Dy1 Li1 141.1(3)
O6 Dy1 Li1 96.1(2)
O7 Dy1 O4 71.25(18)
O7 Dy1 O6 101.82(19)
O7 Dy1 Li1 73.3(3)
O8 Dy1 O4 68.43(15)
O8 Dy1 O6 62.66(15)
O8 Dy1 O7 74.6(2)
O8 Dy1 Li1 34.4(2)
C32 O1 Dy1 135.2(4)
C34 O2 Dy1 137.8(4)
C22 O3 Dy1 135.9(5)
C24 O4 Dy1 134.5(5)
C24 O4 Li1 120.5(6)
Li1 O4 Dy1 103.0(4)
C2 O5 Dy1 135.8(4)
C17 O6 Dy1 121.8(3)
C17 O6 C20 113.6(6)
C20 O6 Dy1 121.4(5)
C4 O7 Dy1 137.5(5)
C16 O8 Dy1 129.1(4)
C16 O8 Li1 126.3(6)
Li1 O8 Dy1 104.6(4)
C14 O9 Li1 125.2(6)
C1A O10 Li1 114.9(12)
C25 O10 C1A 25.8(10)
C25 O10 C30 115.2(10)
C25 O10 Li1 122.2(10)
C30 O10 C1A 118.3(12)
C30 O10 Li1 122.5(7)
C39 O11 H11 115.0
C39 O11 Li1 129.8(9)
Li1 O11 H11 115.2
C17 O12 C19 112.4(7)
C25 O13 C28 116(2)
C27 O14 C1A 116(3)
C5 O15 C8 117(3)
C12 O16 C9 118.4(15)
C9 O17 C11 117.6(16)
C5 O18 C7 117(3)
C35 O19 C38 111.5(7)
C35 O20 C37 116.1(7)
F10 C1 F12 108.3(9)
F10 C1 C2 110.1(8)
F11 C1 F10 105.6(11)
F11 C1 F12 104.7(10)
F11 C1 C2 112.1(8)
F12 C1 C2 115.5(8)
O10 C1A C24 102.6(17)
O10 C1A C26 116(3)
O14 C1A O10 107.6(19)
O14 C1A C24 106.3(19)
O14 C1A C26 106(3)
C26 C1A C24 117(2)
F13 C1B F14 105(3)
F13 C1B F15 102(3)
F13 C1B C22 112.5(19)
F14 C1B C22 105(2)
F15 C1B F14 122(3)
F15 C1B C22 111(3)
O5 C2 C1 114.1(6)
O5 C2 C3 129.2(6)
C3 C2 C1 116.7(7)
C2 C3 H3 119.8
C2 C3 C4 120.4(7)
C4 C3 H3 119.8
O7 C4 C3 125.3(7)
O7 C4 C5 111.4(12)
O7 C4 C9 117.8(7)
C3 C4 C5 121.9(12)
C3 C4 C9 115.8(8)
C9 C4 C5 24.7(10)
O15 C5 C4 102(2)
O15 C5 C6 108(3)
O18 C5 O15 123(3)
O18 C5 C4 106(2)
O18 C5 C6 102(3)
C6 C5 C4 117(3)
C5 C6 H6A 109.5
C5 C6 H6B 109.5
C5 C6 H6C 109.5
H6A C6 H6B 109.5
H6A C6 H6C 109.5
H6B C6 H6C 109.5
O18 C7 H7A 109.5
O18 C7 H7B 109.5
O18 C7 H7C 109.5
H7A C7 H7B 109.5
H7A C7 H7C 109.5
H7B C7 H7C 109.5
O15 C8 H8A 109.5
O15 C8 H8B 109.5
O15 C8 H8C 109.5
H8A C8 H8B 109.5
H8A C8 H8C 109.5
H8B C8 H8C 109.5
O16 C9 C4 110.1(10)
O16 C9 C10 102.9(15)
O17 C9 O16 117.6(13)
O17 C9 C4 105.8(10)
O17 C9 C10 106.0(17)
C10 C9 C4 114.6(16)
C9 C10 H10A 109.5
C9 C10 H10B 109.5
C9 C10 H10C 109.5
H10A C10 H10B 109.5
H10A C10 H10C 109.5
H10B C10 H10C 109.5
O17 C11 H11A 109.5
O17 C11 H11B 109.5
O17 C11 H11C 109.5
H11A C11 H11B 109.5
H11A C11 H11C 109.5
H11B C11 H11C 109.5
F7 C13 F9 104.4(10)
F7 C13 C14 114.4(7)
F8 C13 F7 111.6(12)
F8 C13 F9 102.2(10)
F8 C13 C14 114.2(9)
F9 C13 C14 108.7(10)
O9 C14 C13 114.4(7)
O9 C14 C15 128.4(7)
C15 C14 C13 117.1(7)
C14 C15 H15 118.5
C16 C15 C14 122.9(6)
C16 C15 H15 118.5
O8 C16 C15 124.5(6)
O8 C16 C17 117.1(6)
C15 C16 C17 118.4(6)
O6 C17 C16 104.2(5)
O6 C17 C18 111.9(7)
O12 C17 O6 115.7(7)
O12 C17 C16 112.6(7)
O12 C17 C18 104.3(7)
C16 C17 C18 108.1(6)
C17 C18 H18A 109.5
C17 C18 H18B 109.5
C17 C18 H18C 109.5
H18A C18 H18B 109.5
H18A C18 H18C 109.5
H18B C18 H18C 109.5
O12 C19 H19A 109.5
O12 C19 H19B 109.5
O12 C19 H19C 109.5
H19A C19 H19B 109.5
H19A C19 H19C 109.5
H19B C19 H19C 109.5
O6 C20 H20A 109.5
O6 C20 H20B 109.5
O6 C20 H20C 109.5
H20A C20 H20B 109.5
H20A C20 H20C 109.5
H20B C20 H20C 109.5
F16 C21 F18 83(2)
F16 C21 C22 100(2)
F17 C21 F16 116(3)
F17 C21 F18 128(3)
F17 C21 C22 120(2)
F18 C21 C22 102(2)
O3 C22 C1B 115.5(12)
O3 C22 C21 110.5(13)
O3 C22 C23 128.8(7)
C1B C22 C21 22.6(13)
C23 C22 C1B 114.6(12)
C23 C22 C21 119.8(13)
C22 C23 H23 119.6
C22 C23 C24 120.7(7)
C24 C23 H23 119.6
O4 C24 C1A 114.8(13)
O4 C24 C23 125.6(8)
O4 C24 C25 117.6(10)
C1A C24 C25 23.1(9)
C23 C24 C1A 118.3(13)
C23 C24 C25 115.8(10)
O10 C25 C24 101.9(12)
O10 C25 C29 113(2)
O13 C25 O10 111.1(16)
O13 C25 C24 108.5(14)
O13 C25 C29 107.5(19)
C29 C25 C24 115(2)
O14 C27 H27A 109.5
O14 C27 H27B 109.5
O14 C27 H27C 109.5
H27A C27 H27B 109.5
H27A C27 H27C 109.5
H27B C27 H27C 109.5
O13 C28 H28A 109.5
O13 C28 H28B 109.5
O13 C28 H28C 109.5
H28A C28 H28B 109.5
H28A C28 H28C 109.5
H28B C28 H28C 109.5
C25 C29 H29A 109.5
C25 C29 H29B 109.5
C25 C29 H29C 109.5
H29A C29 H29B 109.5
H29A C29 H29C 109.5
H29B C29 H29C 109.5
O10 C30 H30A 109.5
O10 C30 H30B 109.5
O10 C30 H30C 109.5
H30A C30 H30B 109.5
H30A C30 H30C 109.5
H30B C30 H30C 109.5
F1 C31 F2 113.5(17)
F1 C31 F4 78.4(17)
F1 C31 C32 112.1(13)
F2 C31 C32 103.9(13)
F3 C31 F1 111.6(19)
F3 C31 F2 100.2(18)
F3 C31 F4 44.7(13)
F3 C31 F5 127.8(14)
F3 C31 C32 114.8(12)
F4 C31 F2 142.7(14)
F4 C31 C32 103.4(13)
F5 C31 F1 35.1(11)
F5 C31 F2 79.2(16)
F5 C31 F4 110.5(16)
F5 C31 C32 115.9(11)
F6 C31 F1 129.8(16)
F6 C31 F2 44.9(17)
F6 C31 F3 55.4(14)
F6 C31 F4 99.5(18)
F6 C31 F5 109(2)
F6 C31 C32 117.0(13)
O1 C32 C31 114.4(7)
O1 C32 C33 128.3(6)
C33 C32 C31 117.3(7)
C32 C33 H33 119.2
C32 C33 C34 121.6(6)
C34 C33 H33 119.2
O2 C34 C33 124.4(6)
O2 C34 C35 114.9(5)
C33 C34 C35 120.5(6)
O19 C35 O20 113.9(7)
O19 C35 C34 110.9(6)
O19 C35 C36 104.7(7)
O20 C35 C34 107.2(6)
O20 C35 C36 111.3(7)
C34 C35 C36 108.8(7)
C35 C36 H36A 109.5
C35 C36 H36B 109.5
C35 C36 H36C 109.5
H36A C36 H36B 109.5
H36A C36 H36C 109.5
H36B C36 H36C 109.5
O20 C37 H37A 109.5
O20 C37 H37B 109.5
O20 C37 H37C 109.5
H37A C37 H37B 109.5
H37A C37 H37C 109.5
H37B C37 H37C 109.5
O19 C38 H38A 109.5
O19 C38 H38B 109.5
O19 C38 H38C 109.5
H38A C38 H38B 109.5
H38A C38 H38C 109.5
H38B C38 H38C 109.5
O11 C39 H39A 109.5
O11 C39 H39B 109.5
O11 C39 H39C 109.5
H39A C39 H39B 109.5
H39A C39 H39C 109.5
H39B C39 H39C 109.5
O4 Li1 Dy1 42.5(3)
O4 Li1 O8 83.0(5)
O4 Li1 O10 76.4(5)
O8 Li1 Dy1 41.0(3)
O8 Li1 O10 146.7(9)
O9 Li1 Dy1 128.7(5)
O9 Li1 O4 156.0(9)
O9 Li1 O8 89.3(5)
O9 Li1 O10 99.1(6)
O10 Li1 Dy1 116.8(5)
O11 Li1 Dy1 106.0(5)
O11 Li1 O4 104.3(7)
O11 Li1 O8 107.3(7)
O11 Li1 O9 99.6(7)
O11 Li1 O10 103.0(7)

loop_
_geom_bond_atom_site_label_1
_geom_bond_atom_site_label_2
_geom_bond_distance
Dy1 O1 2.324(5)
Dy1 O2 2.336(5)
Dy1 O3 2.297(5)
Dy1 O4 2.395(4)
Dy1 O5 2.321(5)
Dy1 O6 2.505(4)
Dy1 O7 2.357(5)
Dy1 O8 2.340(4)
Dy1 Li1 3.452(13)
F1 C31 1.37(2)
F2 C31 1.51(3)
F3 C31 1.211(18)
F4 C31 1.48(3)
F5 C31 1.25(2)
F6 C31 1.17(2)
F7 C13 1.295(12)
F8 C13 1.247(14)
F9 C13 1.335(16)
F10 C1 1.298(12)
F11 C1 1.268(14)
F12 C1 1.300(12)
F13 C1B 1.30(4)
F14 C1B 1.45(4)
F15 C1B 1.34(2)
F16 C21 1.41(4)
F17 C21 1.12(3)
F18 C21 1.43(3)
O1 C32 1.243(8)
O2 C34 1.250(7)
O3 C22 1.257(9)
O4 C24 1.239(9)
O4 Li1 2.004(14)
O5 C2 1.251(8)
O6 C17 1.429(10)
O6 C20 1.453(9)
O7 C4 1.233(9)
O8 C16 1.261(7)
O8 Li1 2.016(13)
O9 C14 1.232(8)
O9 Li1 1.957(13)
O10 C1A 1.44(3)
O10 C25 1.41(2)
O10 C30 1.436(10)
O10 Li1 2.041(13)
O11 H11 0.8500
O11 C39 1.336(16)
O11 Li1 1.939(17)
O12 C17 1.339(10)
O12 C19 1.412(14)
O13 C25 1.38(2)
O13 C28 1.47(4)
O14 C1A 1.42(3)
O14 C27 1.41(2)
O15 C5 1.36(4)
O15 C8 1.50(7)
O16 C9 1.455(17)
O16 C12 1.36(3)
O17 C9 1.40(2)
O17 C11 1.44(2)
O18 C5 1.28(4)
O18 C7 1.40(4)
O19 C35 1.369(10)
O19 C38 1.411(11)
O20 C35 1.403(9)
O20 C37 1.420(10)
C1 C2 1.542(10)
C1A C24 1.56(3)
C1A C26 1.50(2)
C1B C22 1.53(2)
C2 C3 1.363(10)
C3 H3 0.9300
C3 C4 1.407(11)
C4 C5 1.70(3)
C4 C9 1.549(14)
C5 C6 1.45(5)
C6 H6A 0.9600
C6 H6B 0.9600
C6 H6C 0.9600
C7 H7A 0.9600
C7 H7B 0.9600
C7 H7C 0.9600
C8 H8A 0.9600
C8 H8B 0.9600
C8 H8C 0.9600
C9 C10 1.48(3)
C10 H10A 0.9600
C10 H10B 0.9600
C10 H10C 0.9600
C11 H11A 0.9600
C11 H11B 0.9600
C11 H11C 0.9600
C12 H12A 0.9600
C12 H12B 0.9600
C12 H12C 0.9600
C13 C14 1.537(11)
C14 C15 1.398(10)
C15 H15 0.9300
C15 C16 1.388(10)
C16 C17 1.567(9)
C17 C18 1.584(13)
C18 H18A 0.9600
C18 H18B 0.9600
C18 H18C 0.9600
C19 H19A 0.9600
C19 H19B 0.9600
C19 H19C 0.9600
C20 H20A 0.9600
C20 H20B 0.9600
C20 H20C 0.9600
C21 C22 1.62(3)
C22 C23 1.372(12)
C23 H23 0.9300
C23 C24 1.411(12)
C24 C25 1.61(2)
C25 C29 1.524(19)
C26 H26A 0.9600
C26 H26B 0.9600
C26 H26C 0.9600
C27 H27A 0.9600
C27 H27B 0.9600
C27 H27C 0.9600
C28 H28A 0.9600
C28 H28B 0.9600
C28 H28C 0.9600
C29 H29A 0.9600
C29 H29B 0.9600
C29 H29C 0.9600
C30 H30A 0.9600
C30 H30B 0.9600
C30 H30C 0.9600
C31 C32 1.549(11)
C32 C33 1.387(10)
C33 H33 0.9300
C33 C34 1.400(9)
C34 C35 1.531(9)
C35 C36 1.590(14)
C36 H36A 0.9600
C36 H36B 0.9600
C36 H36C 0.9600
C37 H37A 0.9600
C37 H37B 0.9600
C37 H37C 0.9600
C38 H38A 0.9600
C38 H38B 0.9600
C38 H38C 0.9600
C39 H39A 0.9600
C39 H39B 0.9600
C39 H39C 0.9600

loop_
_geom_torsion_atom_site_label_1
_geom_torsion_atom_site_label_2
_geom_torsion_atom_site_label_3
_geom_torsion_atom_site_label_4
_geom_torsion
Dy1 O1 C32 C31 -173.6(9)
Dy1 O1 C32 C33 7.7(14)
Dy1 O2 C34 C33 -4.3(11)
Dy1 O2 C34 C35 178.8(5)
Dy1 O3 C22 C1B -161.2(14)
Dy1 O3 C22 C21 174.8(13)
Dy1 O3 C22 C23 5.9(19)
Dy1 O4 C24 C1A 175.2(11)
Dy1 O4 C24 C23 -17.9(15)
Dy1 O4 C24 C25 149.6(9)
Dy1 O4 Li1 O8 -7.9(5)
Dy1 O4 Li1 O9 -80.0(16)
Dy1 O4 Li1 O10 -161.6(4)
Dy1 O4 Li1 O11 98.2(5)
Dy1 O5 C2 C1 -178.6(6)
Dy1 O5 C2 C3 1.1(12)
Dy1 O6 C17 O12 -148.6(5)
Dy1 O6 C17 C16 -24.4(8)
Dy1 O6 C17 C18 92.2(6)
Dy1 O7 C4 C3 -9.8(15)
Dy1 O7 C4 C5 156.4(14)
Dy1 O7 C4 C9 -177.3(8)
Dy1 O8 C16 C15 -174.4(6)
Dy1 O8 C16 C17 4.3(10)
Dy1 O8 Li1 O4 8.2(5)
Dy1 O8 Li1 O9 165.4(4)
Dy1 O8 Li1 O10 59.8(14)
Dy1 O8 Li1 O11 -94.7(6)
F1 C31 C32 O1 -162.2(15)
F1 C31 C32 C33 17(2)
F2 C31 C32 O1 74.8(14)
F2 C31 C32 C33 -106.3(13)
F3 C31 C32 O1 -34(3)
F3 C31 C32 C33 145(2)
F4 C31 C32 O1 -79.5(15)
F4 C31 C32 C33 99.3(14)
F5 C31 C32 O1 159.5(15)
F5 C31 C32 C33 -22(2)
F6 C31 C32 O1 29(3)
F6 C31 C32 C33 -153(2)
F7 C13 C14 O9 -163.9(11)
F7 C13 C14 C15 17.5(16)
F8 C13 C14 O9 -33.5(15)
F8 C13 C14 C15 147.9(11)
F9 C13 C14 O9 79.9(11)
F9 C13 C14 C15 -98.7(10)
F10 C1 C2 O5 60.6(12)
F10 C1 C2 C3 -119.1(10)
F11 C1 C2 O5 -56.6(11)
F11 C1 C2 C3 123.7(10)
F12 C1 C2 O5 -176.4(9)
F12 C1 C2 C3 3.9(14)
F13 C1B C22 O3 -20(3)
F13 C1B C22 C21 62(4)
F13 C1B C22 C23 171(2)
F14 C1B C22 O3 -133.8(19)
F14 C1B C22 C21 -52(4)
F14 C1B C22 C23 57(3)
F15 C1B C22 O3 93(3)
F15 C1B C22 C21 175(6)
F15 C1B C22 C23 -76(3)
F16 C21 C22 O3 71(2)
F16 C21 C22 C1B -36(4)
F16 C21 C22 C23 -119(2)
F17 C21 C22 O3 -57(3)
F17 C21 C22 C1B -164(7)
F17 C21 C22 C23 113(3)
F18 C21 C22 O3 155.5(18)
F18 C21 C22 C1B 48(4)
F18 C21 C22 C23 -34(3)
O1 Dy1 O2 C34 4.7(6)
O1 Dy1 O3 C22 -153.7(10)
O1 Dy1 O4 C24 75.7(8)
O1 Dy1 O4 Li1 -120.8(5)
O1 Dy1 O5 C2 -173.9(7)
O1 Dy1 O6 C17 169.7(6)
O1 Dy1 O6 C20 -31.8(7)
O1 Dy1 O7 C4 27.9(11)
O1 Dy1 O8 C16 -55.8(7)
O1 Dy1 O8 Li1 121.6(5)
O1 Dy1 Li1 O4 96.7(5)
O1 Dy1 Li1 O8 -95.4(5)
O1 Dy1 Li1 O9 -114.2(8)
O1 Dy1 Li1 O10 116.7(6)
O1 Dy1 Li1 O11 2.7(7)
O1 C32 C33 C34 -4.2(14)
O2 Dy1 O1 C32 -6.1(7)
O2 Dy1 O3 C22 -83.6(10)
O2 Dy1 O4 C24 123.3(7)
O2 Dy1 O4 Li1 -73.2(5)
O2 Dy1 O5 C2 163.4(6)
O2 Dy1 O6 C17 97.1(5)
O2 Dy1 O6 C20 -104.4(7)
O2 Dy1 O7 C4 -160.2(8)
O2 Dy1 O8 C16 -105.3(6)
O2 Dy1 O8 Li1 72.1(5)
O2 Dy1 Li1 O4 95.3(5)
O2 Dy1 Li1 O8 -96.7(5)
O2 Dy1 Li1 O9 -115.5(8)
O2 Dy1 Li1 O10 115.4(7)
O2 Dy1 Li1 O11 1.4(4)
O2 C34 C35 O19 -44.7(9)
O2 C34 C35 O20 -169.6(6)
O2 C34 C35 C36 69.9(8)
O3 Dy1 O1 C32 96.5(8)
O3 Dy1 O2 C34 -72.3(6)
O3 Dy1 O4 C24 18.5(7)
O3 Dy1 O4 Li1 -178.0(5)
O3 Dy1 O5 C2 -93.2(7)
O3 Dy1 O6 C17 -159.7(6)
O3 Dy1 O6 C20 -1.2(10)
O3 Dy1 O7 C4 97.8(9)
O3 Dy1 O8 C16 167.5(6)
O3 Dy1 O8 Li1 -15.1(6)
O3 Dy1 Li1 O4 2.0(5)
O3 Dy1 Li1 O8 169.9(4)
O3 Dy1 Li1 O9 151.1(7)
O3 Dy1 Li1 O10 22.0(7)
O3 Dy1 Li1 O11 -92.0(5)
O3 C22 C23 C24 4(2)
O4 Dy1 O1 C32 42.5(9)
O4 Dy1 O2 C34 -140.6(6)
O4 Dy1 O3 C22 -12.4(9)
O4 Dy1 O5 C2 -33.2(8)
O4 Dy1 O6 C17 30.5(6)
O4 Dy1 O6 C20 -171.0(7)
O4 Dy1 O7 C4 169.1(9)
O4 Dy1 O8 C16 175.3(6)
O4 Dy1 O8 Li1 -7.3(5)
O4 Dy1 Li1 O8 168.0(8)
O4 Dy1 Li1 O9 149.2(11)
O4 Dy1 Li1 O10 20.1(4)
O4 Dy1 Li1 O11 -93.9(6)
O4 C24 C25 O10 12.8(16)
O4 C24 C25 O13 130.1(13)
O4 C24 C25 C29 -110(2)
O5 Dy1 O1 C32 -173.1(8)
O5 Dy1 O2 C34 27.9(8)
O5 Dy1 O3 C22 129.7(10)
O5 Dy1 O4 C24 -47.2(8)
O5 Dy1 O4 Li1 116.3(5)
O5 Dy1 O6 C17 -112.0(6)
O5 Dy1 O6 C20 46.6(7)
O5 Dy1 O7 C4 9.1(9)
O5 Dy1 O8 C16 41.6(6)
O5 Dy1 O8 Li1 -141.0(5)
O5 Dy1 Li1 O4 -106.0(5)
O5 Dy1 Li1 O8 62.0(6)
O5 Dy1 Li1 O9 43.2(10)
O5 Dy1 Li1 O10 -85.9(7)
O5 Dy1 Li1 O11 160.1(4)
O5 C2 C3 C4 2.3(13)
O6 Dy1 O1 C32 -94.9(8)
O6 Dy1 O2 C34 85.6(6)
O6 Dy1 O3 C22 175.7(8)
O6 Dy1 O4 C24 -165.6(7)
O6 Dy1 O4 Li1 -2.1(6)
O6 Dy1 O5 C2 103.2(7)
O6 Dy1 O7 C4 -61.9(9)
O6 Dy1 O8 C16 -12.7(6)
O6 Dy1 O8 Li1 164.7(5)
O6 Dy1 Li1 O4 178.4(4)
O6 Dy1 Li1 O8 -13.6(5)
O6 Dy1 Li1 O9 -32.4(8)
O6 Dy1 Li1 O10 -161.6(6)
O6 Dy1 Li1 O11 84.5(5)
O7 Dy1 O1 C32 168.6(7)
O7 Dy1 O2 C34 -170.6(6)
O7 Dy1 O3 C22 58.4(10)
O7 Dy1 O4 C24 -75.9(7)
O7 Dy1 O4 Li1 87.6(5)
O7 Dy1 O5 C2 -4.5(7)
O7 Dy1 O6 C17 -44.8(6)
O7 Dy1 O6 C20 113.7(7)
O7 Dy1 O8 C16 99.8(6)
O7 Dy1 O8 Li1 -82.8(5)
O7 Dy1 Li1 O4 -81.0(5)
O7 Dy1 Li1 O8 86.9(5)
O7 Dy1 Li1 O9 68.1(8)
O7 Dy1 Li1 O10 -61.0(6)
O7 Dy1 Li1 O11 -175.0(5)
O7 C4 C5 O15 67(2)
O7 C4 C5 O18 -163(2)
O7 C4 C5 C6 -50(3)
O7 C4 C9 O16 -32.7(15)
O7 C4 C9 O17 -160.8(11)
O7 C4 C9 C10 82.8(19)
O8 Dy1 O1 C32 -56.9(8)
O8 Dy1 O2 C34 148.4(6)
O8 Dy1 O3 C22 -4.8(11)
O8 Dy1 O4 C24 -156.2(8)
O8 Dy1 O4 Li1 7.3(5)
O8 Dy1 O5 C2 55.2(7)
O8 Dy1 O6 C17 20.7(5)
O8 Dy1 O6 C20 179.2(8)
O8 Dy1 O7 C4 -118.9(9)
O8 Dy1 Li1 O4 -168.0(8)
O8 Dy1 Li1 O9 -18.8(5)
O8 Dy1 Li1 O10 -147.9(10)
O8 Dy1 Li1 O11 98.1(7)
O8 C16 C17 O6 13.2(9)
O8 C16 C17 O12 139.4(7)
O8 C16 C17 C18 -106.0(8)
O9 C14 C15 C16 -2.6(15)
O10 C1A C24 O4 -30.7(18)
O10 C1A C24 C23 161.4(12)
O10 C1A C24 C25 72(4)
O14 C1A C24 O4 -143.6(15)
O14 C1A C24 C23 49(2)
O14 C1A C24 C25 -41(3)
C1 C2 C3 C4 -178.1(8)
C1A O10 C25 O13 -44(3)
C1A O10 C25 C24 71(4)
C1A O10 C25 C29 -165(5)
C1A O10 Li1 Dy1 -37.9(14)
C1A O10 Li1 O4 -24.1(14)
C1A O10 Li1 O8 -77.3(19)
C1A O10 Li1 O9 179.9(13)
C1A O10 Li1 O11 77.8(14)
C1A C24 C25 O10 -76(4)
C1A C24 C25 O13 41(4)
C1A C24 C25 C29 161(6)
C1B C22 C23 C24 171.6(16)
C2 C3 C4 O7 1.9(14)
C2 C3 C4 C5 -163.0(15)
C2 C3 C4 C9 169.6(9)
C3 C4 C5 O15 -125.8(18)
C3 C4 C5 O18 4(3)
C3 C4 C5 C6 117(3)
C3 C4 C9 O16 158.6(10)
C3 C4 C9 O17 30.5(15)
C3 C4 C9 C10 -85.9(18)
C5 C4 C9 O16 48(3)
C5 C4 C9 O17 -80(3)
C5 C4 C9 C10 163(4)
C7 O18 C5 O15 -51(4)
C7 O18 C5 C4 -167(2)
C7 O18 C5 C6 70(4)
C8 O15 C5 O18 -70(5)
C8 O15 C5 C4 49(4)
C8 O15 C5 C6 173(4)
C9 C4 C5 O15 -43(2)
C9 C4 C5 O18 87(4)
C9 C4 C5 C6 -160(5)
C11 O17 C9 O16 54(2)
C11 O17 C9 C4 177.3(16)
C11 O17 C9 C10 -61(2)
C12 O16 C9 O17 69(2)
C12 O16 C9 C4 -52.7(19)
C12 O16 C9 C10 -175(2)
C13 C14 C15 C16 175.7(9)
C14 O9 Li1 Dy1 31.0(12)
C14 O9 Li1 O4 89.6(18)
C14 O9 Li1 O8 18.8(10)
C14 O9 Li1 O10 166.5(7)
C14 O9 Li1 O11 -88.6(9)
C14 C15 C16 O8 4.9(13)
C14 C15 C16 C17 -173.8(8)
C15 C16 C17 O6 -168.0(7)
C15 C16 C17 O12 -41.8(10)
C15 C16 C17 C18 72.8(9)
C16 O8 Li1 Dy1 177.5(8)
C16 O8 Li1 O4 -174.3(6)
C16 O8 Li1 O9 -17.1(10)
C16 O8 Li1 O10 -122.7(12)
C16 O8 Li1 O11 82.8(9)
C19 O12 C17 O6 57.0(10)
C19 O12 C17 C16 -62.8(10)
C19 O12 C17 C18 -179.7(8)
C20 O6 C17 O12 51.4(10)
C20 O6 C17 C16 175.6(8)
C20 O6 C17 C18 -67.9(9)
C21 C22 C23 C24 -163.6(16)
C22 C23 C24 O4 1.9(18)
C22 C23 C24 C1A 168.4(14)
C22 C23 C24 C25 -165.8(12)
C23 C24 C25 O10 -178.4(10)
C23 C24 C25 O13 -61.1(17)
C23 C24 C25 C29 59(2)
C24 O4 Li1 Dy1 166.4(8)
C24 O4 Li1 O8 158.4(7)
C24 O4 Li1 O9 86.4(17)
C24 O4 Li1 O10 4.7(9)
C24 O4 Li1 O11 -95.5(8)
C25 O10 C1A O14 33(3)
C25 O10 C1A C24 -78(4)
C25 O10 C1A C26 152(6)
C25 O10 Li1 Dy1 -9.6(14)
C25 O10 Li1 O4 4.2(12)
C25 O10 Li1 O8 -49.1(19)
C25 O10 Li1 O9 -151.8(11)
C25 O10 Li1 O11 106.0(12)
C26 C1A C24 O4 98(3)
C26 C1A C24 C23 -70(3)
C26 C1A C24 C25 -159(6)
C27 O14 C1A O10 -62(4)
C27 O14 C1A C24 48(3)
C27 O14 C1A C26 173(3)
C28 O13 C25 O10 56(3)
C28 O13 C25 C24 -55(3)
C28 O13 C25 C29 -180(3)
C30 O10 C1A O14 -57(2)
C30 O10 C1A C24 -168.4(12)
C30 O10 C1A C26 62(3)
C30 O10 C25 O13 59.2(18)
C30 O10 C25 C24 174.7(11)
C30 O10 C25 C29 -61(2)
C30 O10 Li1 Dy1 166.1(10)
C30 O10 Li1 O4 179.9(11)
C30 O10 Li1 O8 126.6(15)
C30 O10 Li1 O9 23.9(13)
C30 O10 Li1 O11 -78.3(12)
C31 C32 C33 C34 177.2(10)
C32 C33 C34 O2 2.4(12)
C32 C33 C34 C35 179.1(8)
C33 C34 C35 O19 138.3(7)
C33 C34 C35 O20 13.4(10)
C33 C34 C35 C36 -107.1(8)
C37 O20 C35 O19 55.6(11)
C37 O20 C35 C34 178.6(8)
C37 O20 C35 C36 -62.5(10)
C38 O19 C35 O20 59.9(9)
C38 O19 C35 C34 -61.1(9)
C38 O19 C35 C36 -178.3(7)
C39 O11 Li1 Dy1 -152.4(15)
C39 O11 Li1 O4 163.5(15)
C39 O11 Li1 O8 -109.6(15)
C39 O11 Li1 O9 -17.3(16)
C39 O11 Li1 O10 84.4(16)
Li1 Dy1 O1 C32 -7.5(9)
Li1 Dy1 O2 C34 -176.2(7)
Li1 Dy1 O3 C22 -13.6(10)
Li1 Dy1 O4 C24 -163.5(10)
Li1 Dy1 O5 C2 20.7(9)
Li1 Dy1 O6 C17 29.3(6)
Li1 Dy1 O6 C20 -172.2(8)
Li1 Dy1 O7 C4 -154.7(9)
Li1 Dy1 O8 C16 -177.4(9)
Li1 O4 C24 C1A 14.0(15)
Li1 O4 C24 C23 -179.1(10)
Li1 O4 C24 C25 -11.6(14)
Li1 O8 C16 C15 8.7(12)
Li1 O8 C16 C17 -172.6(7)
Li1 O9 C14 C13 168.3(9)
Li1 O9 C14 C15 -13.3(14)
Li1 O10 C1A O14 146.3(14)
Li1 O10 C1A C24 34.5(18)
Li1 O10 C1A C26 -95(3)
Li1 O10 C25 O13 -124.8(13)
Li1 O10 C25 C24 -9.3(16)
Li1 O10 C25 C29 114.5(19)
